data_1528131
loop_
_publ_author_name
'Tillack, J.V.'
'Kennard, C.H.L.'

_publ_section_title
;
 Crystal structure of potassium nitrilotrisulfonate dihydrate
;
_journal_name_full
;
Journal of the Chemical Society A: Inorganic, Physical, Theoretical (1966-1971)
;
_journal_page_first 1637
_journal_page_last 1640
_journal_volume 1970
_journal_year 1970
_chemical_formula_sum 'H4 K3 N O11 S3'
_chemical_name_systematic 'K3 (N (S O3)3) (H2 O)2'
_space_group_IT_number 62
_symmetry_space_group_name_Hall '-P 2ac 2n'
_symmetry_space_group_name_H-M 'P n m a'
_cell_angle_alpha 90
_cell_angle_beta 90
_cell_angle_gamma 90
_cell_formula_units_Z 4
_cell_length_a 11.18
_cell_length_b 5.776
_cell_length_c 18.06
_cell_volume 1166.237
_citation_journal_id_ASTM JCSIAP
_cod_data_source_file Tillack_JCSIAP_1970_1867.cif
_cod_data_source_block H4K3N1O11S3
_cod_original_formula_sum 'H4 K3 N1 O11 S3'
_cod_database_code 1528131

loop_
_symmetry_equiv_pos_as_xyz
x,y,z
-x+1/2,-y,z+1/2
x+1/2,-y+1/2,-z+1/2
-x,y+1/2,-z
-x,-y,-z
x-1/2,y,-z-1/2
-x-1/2,y-1/2,z-1/2
x,-y-1/2,z

loop_
_atom_site_label
_atom_site_type_symbol
_atom_site_fract_x
_atom_site_fract_y
_atom_site_fract_z
_atom_site_occupancy
_atom_site_U_iso_or_equiv
_atom_site_attached_hydrogens
N1 N-3 0.247 0.25 0.392 1 0.0 0
O8 O-2 0.332 0.042 0.5012 1 0.0 0
O4 O-2 0.355 0.042 0.292 1 0.0 0
S2 S+6 0.1037 0.25 0.3583 1 0.0 0
K1 K+1 0.3858 0.25 0.0079 1 0.0 0
O3 O-2 0.467 0.25 0.382 1 0.0 0
O7 O-2 0.15 0.25 0.5153 1 0.0 0
K2 K+1 0.1263 0.25 0.6746 1 0.0 0
S1 S+6 0.3668 0.25 0.3323 1 0.0 0
O1 O-2 0.256 0.25 0.139 1 0.0 2
O6 O-2 0.048 0.048 0.3864 1 0.0 0
O5 O-2 0.121 0.25 0.2776 1 0.0 0
O2 O-2 0.372 0.25 0.716 1 0.0 2
S3 S+6 0.2694 0.25 0.4852 1 0.0 0
K3 K+1 0.4768 0.75 0.4104 1 0.0 0
